data_7218971
loop_
_publ_author_name
'Saha, Subhankar'
'Rajput, Lalit'
'Joseph, Sumy'
'Mishra, Manish Kumar'
'Ganguly, Somnath'
'Desiraju, Gautam R.'

_publ_section_title
;
 IR spectroscopy as a probe for C--H&#x22EF;X hydrogen bonded
 supramolecular synthons
;
_journal_issue 6
_journal_name_full CrystEngComm
_journal_page_first 1273
_journal_paper_doi 10.1039/C4CE02034K
_journal_volume 17
_journal_year 2015
_chemical_formula_sum 'C14 H8 F N3 O2'
_chemical_formula_weight 269.23
_chemical_name_systematic
;
 ?
;
_space_group_IT_number 14
_symmetry_cell_setting monoclinic
_symmetry_space_group_name_Hall '-P 2ybc'
_symmetry_space_group_name_H-M 'P 1 21/c 1'
_atom_sites_solution_hydrogens geom
_atom_sites_solution_primary direct
_atom_sites_solution_secondary difmap
_audit_block_doi 10.5517/cc13ckdf
_audit_creation_method SHELXL-97
_audit_update_record
;
2014-11-05 deposited with the CCDC.
2014-11-26 downloaded from the CCDC.
;
_cell_angle_alpha 90.00
_cell_angle_beta 117.167(6)
_cell_angle_gamma 90.00
_cell_formula_units_Z 4
_cell_length_a 7.820(5)
_cell_length_b 24.093(13)
_cell_length_c 7.286(4)
_cell_measurement_temperature 150
_cell_volume 1221.3(12)
_computing_structure_refinement 'SHELXL-97 (Sheldrick, 2008)'
_diffrn_ambient_temperature 150
_diffrn_measured_fraction_theta_full 0.998
_diffrn_measured_fraction_theta_max 0.998
_diffrn_radiation_monochromator graphite
_diffrn_radiation_source 'fine-focus sealed tube'
_diffrn_radiation_type MoK\a
_diffrn_radiation_wavelength 0.71073
_diffrn_reflns_av_R_equivalents 0.0638
_diffrn_reflns_av_sigmaI/netI 0.0382
_diffrn_reflns_limit_h_max 10
_diffrn_reflns_limit_h_min -10
_diffrn_reflns_limit_k_max 31
_diffrn_reflns_limit_k_min -31
_diffrn_reflns_limit_l_max 9
_diffrn_reflns_limit_l_min -9
_diffrn_reflns_number 12788
_diffrn_reflns_theta_full 27.45
_diffrn_reflns_theta_max 27.45
_diffrn_reflns_theta_min 1.69
_exptl_absorpt_coefficient_mu 0.112
_exptl_absorpt_correction_type none
_exptl_crystal_colour Red
_exptl_crystal_density_diffrn 1.464
_exptl_crystal_density_method 'not measured'
_exptl_crystal_description Plate
_exptl_crystal_F_000 552
_exptl_crystal_size_max 0.3
_exptl_crystal_size_mid 0.2
_exptl_crystal_size_min 0.1
_refine_diff_density_max 0.277
_refine_diff_density_min -0.304
_refine_diff_density_rms 0.072
_refine_ls_extinction_method none
_refine_ls_goodness_of_fit_ref 1.129
_refine_ls_hydrogen_treatment mixed
_refine_ls_matrix_type full
_refine_ls_number_parameters 185
_refine_ls_number_reflns 2795
_refine_ls_number_restraints 0
_refine_ls_restrained_S_all 1.129
_refine_ls_R_factor_all 0.0551
_refine_ls_R_factor_gt 0.0467
_refine_ls_shift/su_max 0.000
_refine_ls_shift/su_mean 0.000
_refine_ls_structure_factor_coef Fsqd
_refine_ls_weighting_details 'calc w=1/[\s^2^(Fo^2^)+(0.0805P)^2^+0.1567P] where P=(Fo^2^+2Fc^2^)/3'
_refine_ls_weighting_scheme calc
_refine_ls_wR_factor_gt 0.1343
_refine_ls_wR_factor_ref 0.1477
_reflns_number_gt 2446
_reflns_number_total 2795
_reflns_threshold_expression >2\s(I)
_cod_data_source_file c4ce02034k2.cif
_cod_data_source_block datam
_cod_depositor_comments
;
The following automatic conversions were performed:

'_symmetry_cell_setting' value 'Monoclinic' changed to 'monoclinic'
according to
/usr/data/users/saulius/crontab/automatic-downloads/rss-feeds/RSC/lib/dictionaries/cif_core.dic
dictionary named 'cif_core.dic' version 2.4.2 from 2011-04-26.

Automatic conversion script
Id: cif_fix_values 2935 2014-11-11 08:27:57Z andrius 

 Adding full bibliography for 7218966--7218974.cif.
;
_cod_original_sg_symbol_H-M P21/c
_cod_database_code 7218971

loop_
_symmetry_equiv_pos_as_xyz
'x, y, z'
'-x, y+1/2, -z+1/2'
'-x, -y, -z'
'x, -y-1/2, z-1/2'

loop_
_atom_site_label
_atom_site_type_symbol
_atom_site_fract_x
_atom_site_fract_y
_atom_site_fract_z
_atom_site_U_iso_or_equiv
_atom_site_adp_type
_atom_site_occupancy
_atom_site_symmetry_multiplicity
_atom_site_calc_flag
_atom_site_refinement_flags
H5 H 0.881(3) 0.3555(7) 1.187(3) 0.033(5) Uiso 1 1 d .
O1 O 0.33545(16) 0.11423(4) 0.95644(18) 0.0322(3) Uani 1 1 d .
F F 0.69305(13) 0.11214(4) 1.03157(16) 0.0335(3) Uani 1 1 d .
C13 C 0.50505(19) 0.19508(6) 0.9747(2) 0.0207(3) Uani 1 1 d .
N3 N 0.33775(17) 0.16526(5) 0.96380(19) 0.0252(3) Uani 1 1 d .
C11 C 0.8323(2) 0.19768(6) 1.0298(2) 0.0236(3) Uani 1 1 d .
H8 H 0.9457 0.1794 1.0553 0.028 Uiso 1 1 calc R
C14 C 0.4922(2) 0.25237(6) 0.9524(2) 0.0211(3) Uani 1 1 d .
H7 H 0.3777 0.2704 0.9241 0.025 Uiso 1 1 calc R
N1 N 0.63129(17) 0.34124(5) 0.94532(19) 0.0239(3) Uani 1 1 d .
C8 C 0.7706(2) 0.37102(6) 1.0707(2) 0.0235(3) Uani 1 1 d .
C12 C 0.6750(2) 0.16787(6) 1.0116(2) 0.0222(3) Uani 1 1 d .
C7 C 0.6342(2) 0.46042(6) 0.8822(2) 0.0243(3) Uani 1 1 d .
H4 H 0.5365 0.4408 0.7762 0.029 Uiso 1 1 calc R
C5 C 0.9179(2) 0.46140(6) 1.2131(2) 0.0267(3) Uani 1 1 d .
H3 H 1.0097 0.4424 1.3265 0.032 Uiso 1 1 calc R
C10 C 0.8217(2) 0.25493(6) 1.0101(2) 0.0227(3) Uani 1 1 d .
H6 H 0.9279 0.2750 1.0218 0.027 Uiso 1 1 calc R
C3 C 0.6430(2) 0.51762(6) 0.8700(2) 0.0255(3) Uani 1 1 d .
H2 H 0.5522 0.5366 0.7559 0.031 Uiso 1 1 calc R
C9 C 0.6518(2) 0.28269(6) 0.9727(2) 0.0214(3) Uani 1 1 d .
O2 O 0.20542(16) 0.19305(5) 0.9616(2) 0.0400(3) Uani 1 1 d .
C4 C 0.9271(2) 0.51880(6) 1.2037(2) 0.0274(3) Uani 1 1 d .
H1 H 1.0234 0.5384 1.3111 0.033 Uiso 1 1 calc R
C1 C 0.8058(2) 0.60622(6) 1.0194(2) 0.0271(3) Uani 1 1 d .
C2 C 0.7908(2) 0.54664(6) 1.0322(2) 0.0243(3) Uani 1 1 d .
C6 C 0.7720(2) 0.43195(6) 1.0537(2) 0.0225(3) Uani 1 1 d .
N2 N 0.8231(2) 0.65334(6) 1.0116(2) 0.0343(3) Uani 1 1 d .

loop_
_atom_site_aniso_label
_atom_site_aniso_U_11
_atom_site_aniso_U_22
_atom_site_aniso_U_33
_atom_site_aniso_U_23
_atom_site_aniso_U_13
_atom_site_aniso_U_12
O1 0.0342(6) 0.0218(6) 0.0348(6) 0.0011(4) 0.0107(5) -0.0074(4)
F 0.0369(5) 0.0171(5) 0.0499(6) 0.0027(4) 0.0228(5) 0.0036(4)
C13 0.0221(7) 0.0200(7) 0.0198(7) -0.0012(5) 0.0095(5) -0.0032(5)
N3 0.0240(6) 0.0252(6) 0.0243(6) -0.0012(5) 0.0094(5) -0.0042(5)
C11 0.0234(7) 0.0243(8) 0.0238(7) 0.0004(5) 0.0116(6) 0.0030(5)
C14 0.0206(6) 0.0209(7) 0.0196(6) 0.0000(5) 0.0074(5) 0.0011(5)
N1 0.0280(6) 0.0191(6) 0.0261(6) 0.0022(5) 0.0137(5) -0.0013(5)
C8 0.0264(7) 0.0215(7) 0.0239(7) 0.0023(5) 0.0127(6) 0.0008(5)
C12 0.0286(7) 0.0165(7) 0.0228(7) 0.0008(5) 0.0127(6) 0.0019(5)
C7 0.0252(7) 0.0220(7) 0.0253(7) -0.0028(5) 0.0113(6) -0.0039(5)
C5 0.0280(7) 0.0247(7) 0.0255(7) 0.0011(6) 0.0105(6) 0.0003(6)
C10 0.0227(7) 0.0240(7) 0.0217(7) -0.0002(5) 0.0104(6) -0.0037(5)
C3 0.0276(7) 0.0225(7) 0.0267(8) 0.0015(5) 0.0126(6) 0.0004(6)
C9 0.0259(7) 0.0192(7) 0.0185(6) 0.0012(5) 0.0097(5) -0.0002(5)
O2 0.0301(6) 0.0351(7) 0.0631(9) -0.0039(6) 0.0283(6) -0.0028(5)
C4 0.0291(8) 0.0243(8) 0.0275(8) -0.0050(6) 0.0119(6) -0.0047(6)
C1 0.0293(8) 0.0243(8) 0.0295(8) -0.0029(6) 0.0149(6) -0.0019(6)
C2 0.0284(7) 0.0193(7) 0.0300(8) -0.0023(5) 0.0175(6) -0.0027(5)
C6 0.0253(7) 0.0197(7) 0.0263(7) -0.0001(5) 0.0150(6) -0.0008(5)
N2 0.0407(8) 0.0233(7) 0.0372(8) -0.0018(5) 0.0163(6) -0.0023(6)

loop_
_atom_type_symbol
_atom_type_description
_atom_type_scat_dispersion_real
_atom_type_scat_dispersion_imag
_atom_type_scat_source
C C 0.0033 0.0016 'International Tables Vol C Tables 4.2.6.8 and 6.1.1.4'
H H 0.0000 0.0000 'International Tables Vol C Tables 4.2.6.8 and 6.1.1.4'
N N 0.0061 0.0033 'International Tables Vol C Tables 4.2.6.8 and 6.1.1.4'
O O 0.0106 0.0060 'International Tables Vol C Tables 4.2.6.8 and 6.1.1.4'
F F 0.0171 0.0103 'International Tables Vol C Tables 4.2.6.8 and 6.1.1.4'

loop_
_geom_angle_atom_site_label_1
_geom_angle_atom_site_label_2
_geom_angle_atom_site_label_3
_geom_angle
C14 C13 C12 120.16(12)
C14 C13 N3 117.83(12)
C12 C13 N3 121.99(14)
O2 N3 O1 123.33(12)
O2 N3 C13 117.45(13)
O1 N3 C13 119.22(12)
C12 C11 C10 120.04(13)
C13 C14 C9 119.65(13)
C8 N1 C9 116.89(12)
N1 C8 C6 122.45(13)
F C12 C11 117.58(12)
F C12 C13 122.15(12)
C11 C12 C13 120.28(14)
C3 C7 C6 120.27(13)
C4 C5 C6 120.46(13)
C11 C10 C9 120.19(13)
C7 C3 C2 119.16(13)
C14 C9 C10 119.66(14)
C14 C9 N1 117.78(12)
C10 C9 N1 122.51(12)
C5 C4 C2 119.31(13)
N2 C1 C2 178.14(15)
C4 C2 C3 120.97(14)
C4 C2 C1 119.03(13)
C3 C2 C1 119.97(13)
C5 C6 C7 119.82(14)
C5 C6 C8 118.12(13)
C7 C6 C8 122.05(13)

loop_
_geom_bond_atom_site_label_1
_geom_bond_atom_site_label_2
_geom_bond_distance
O1 N3 1.2304(17)
F C12 1.3509(17)
C13 C14 1.388(2)
C13 C12 1.393(2)
C13 N3 1.4626(19)
N3 O2 1.2265(18)
C11 C12 1.378(2)
C11 C10 1.385(2)
C14 C9 1.395(2)
N1 C8 1.276(2)
N1 C9 1.4234(19)
C8 C6 1.474(2)
C7 C3 1.385(2)
C7 C6 1.401(2)
C5 C4 1.388(2)
C5 C6 1.394(2)
C10 C9 1.399(2)
C3 C2 1.405(2)
C4 C2 1.390(2)
C1 N2 1.148(2)
C1 C2 1.447(2)

loop_
_geom_torsion_atom_site_label_1
_geom_torsion_atom_site_label_2
_geom_torsion_atom_site_label_3
_geom_torsion_atom_site_label_4
_geom_torsion
C14 C13 N3 O2 -8.92(18)
C12 C13 N3 O2 169.37(14)
C14 C13 N3 O1 170.77(12)
C12 C13 N3 O1 -10.94(19)
C12 C13 C14 C9 -1.71(19)
N3 C13 C14 C9 176.61(12)
C9 N1 C8 C6 177.06(12)
C10 C11 C12 F 179.82(12)
C10 C11 C12 C13 -0.4(2)
C14 C13 C12 F -179.12(12)
N3 C13 C12 F 2.6(2)
C14 C13 C12 C11 1.1(2)
N3 C13 C12 C11 -177.14(12)
C12 C11 C10 C9 0.3(2)
C6 C7 C3 C2 -0.4(2)
C13 C14 C9 C10 1.6(2)
C13 C14 C9 N1 178.98(11)
C11 C10 C9 C14 -0.9(2)
C11 C10 C9 N1 -178.15(12)
C8 N1 C9 C14 138.39(14)
C8 N1 C9 C10 -44.31(19)
C6 C5 C4 C2 -0.9(2)
C5 C4 C2 C3 0.8(2)
C5 C4 C2 C1 -177.46(13)
C7 C3 C2 C4 -0.1(2)
C7 C3 C2 C1 178.12(13)
N2 C1 C2 C4 38(5)
N2 C1 C2 C3 -140(5)
C4 C5 C6 C7 0.4(2)
C4 C5 C6 C8 179.29(13)
C3 C7 C6 C5 0.3(2)
C3 C7 C6 C8 -178.56(13)
N1 C8 C6 C5 171.61(14)
N1 C8 C6 C7 -9.5(2)
